data_7225416
loop_
_publ_author_name
'Yang, Bo'
'Gao, Zhong-Zheng'
'Lu, Ji-Hong'
'Zhu, Qian-Jiang'
'Xue, Sai-Feng'
'Tao, Zhu'
'Prior, Timothy J.'
'Redshaw, Carl'
'Wei, Gang'
'Xiao, Xin'

_publ_section_title
;
 Interaction of a symmetrical
 \a,\a&#x2032;,\d,\d&#x2032;-tetramethyl-cucurbit[6]uril with Ln3+:
 potential applications for isolation of lanthanides
;
_journal_issue 26
_journal_name_full CrystEngComm
_journal_page_first 5028
_journal_paper_doi 10.1039/C6CE00134C
_journal_volume 18
_journal_year 2016
_chemical_formula_sum 'C40 H44 Ce N27 O33'
_chemical_formula_weight 1571.14
_space_group_crystal_system monoclinic
_space_group_IT_number 14
_space_group_name_Hall '-P 2yn'
_space_group_name_H-M_alt 'P 1 21/n 1'
_symmetry_space_group_name_Hall '-P 2yn'
_symmetry_space_group_name_H-M 'P 1 21/n 1'
_atom_sites_solution_hydrogens geom
_audit_creation_method SHELXL-2014/7
_audit_update_record
;
2016-05-31 deposited with the CCDC.
2016-06-02 downloaded from the CCDC.
;
_cell_angle_alpha 90
_cell_angle_beta 92.505(2)
_cell_angle_gamma 90
_cell_formula_units_Z 4
_cell_length_a 12.322(2)
_cell_length_b 32.346(6)
_cell_length_c 15.145(3)
_cell_measurement_reflns_used 6980
_cell_measurement_temperature 293(2)
_cell_measurement_theta_max 21.54
_cell_measurement_theta_min 2.27
_cell_volume 6030.5(19)
_computing_cell_refinement 'Bruker SMART'
_computing_data_collection 'Bruker SMART'
_computing_data_reduction 'Bruker SAINT'
_computing_molecular_graphics 'Bruker SHELXTL'
_computing_publication_material 'Bruker SHELXTL'
_computing_structure_refinement 'SHELXL-2014/7 (Sheldrick, 2014)'
_computing_structure_solution 'Bruker SHELXTL'
_diffrn_ambient_temperature 293(2)
_diffrn_measured_fraction_theta_full 0.995
_diffrn_measured_fraction_theta_max 0.995
_diffrn_measurement_device_type 'CCD area detector'
_diffrn_measurement_method 'phi and omega scans'
_diffrn_radiation_type MoK\a
_diffrn_radiation_wavelength 0.71073
_diffrn_reflns_av_R_equivalents 0.0577
_diffrn_reflns_av_unetI/netI 0.0605
_diffrn_reflns_Laue_measured_fraction_full 0.995
_diffrn_reflns_Laue_measured_fraction_max 0.995
_diffrn_reflns_limit_h_max 14
_diffrn_reflns_limit_h_min -14
_diffrn_reflns_limit_k_max 35
_diffrn_reflns_limit_k_min -38
_diffrn_reflns_limit_l_max 18
_diffrn_reflns_limit_l_min -17
_diffrn_reflns_number 41193
_diffrn_reflns_point_group_measured_fraction_full 0.995
_diffrn_reflns_point_group_measured_fraction_max 0.995
_diffrn_reflns_theta_full 25.242
_diffrn_reflns_theta_max 25.250
_diffrn_reflns_theta_min 1.770
_exptl_absorpt_coefficient_mu 0.875
_exptl_absorpt_correction_T_max 0.895
_exptl_absorpt_correction_T_min 0.848
_exptl_absorpt_correction_type multi-scan
_exptl_absorpt_process_details sadabs
_exptl_crystal_colour colourless
_exptl_crystal_density_diffrn 1.730
_exptl_crystal_description block
_exptl_crystal_F_000 3180
_exptl_crystal_size_max 0.210
_exptl_crystal_size_mid 0.160
_exptl_crystal_size_min 0.130
_refine_diff_density_max 1.069
_refine_diff_density_min -0.767
_refine_diff_density_rms 0.099
_refine_ls_extinction_method none
_refine_ls_goodness_of_fit_ref 1.028
_refine_ls_hydrogen_treatment constr
_refine_ls_matrix_type full
_refine_ls_number_parameters 913
_refine_ls_number_reflns 10852
_refine_ls_number_restraints 6
_refine_ls_restrained_S_all 1.029
_refine_ls_R_factor_all 0.0754
_refine_ls_R_factor_gt 0.0489
_refine_ls_shift/su_max 0.001
_refine_ls_shift/su_mean 0.000
_refine_ls_structure_factor_coef Fsqd
_refine_ls_weighting_details 'w=1/[\s^2^(Fo^2^)+(0.0705P)^2^+7.4580P] where P=(Fo^2^+2Fc^2^)/3'
_refine_ls_weighting_scheme calc
_refine_ls_wR_factor_gt 0.1241
_refine_ls_wR_factor_ref 0.1398
_reflns_Friedel_coverage 0.000
_reflns_number_gt 7795
_reflns_number_total 10852
_reflns_threshold_expression 'I > 2\s(I)'
_cod_data_source_file c6ce00134c2.cif
_cod_data_source_block 2
_cod_depositor_comments 'Adding full bibliography for 7225407--7225427.cif.'
_cod_original_cell_volume 6030.7(18)
_cod_database_code 7225416
_shelx_shelxl_version_number 2014/7
_shelx_space_group_comment
;
The symmetry employed for this shelxl refinement is uniquely defined
by the following loop, which should always be used as a source of
symmetry information in preference to the above space-group names.
They are only intended as comments.
;
_shelx_estimated_absorpt_t_min 0.838
_shelx_estimated_absorpt_t_max 0.895

loop_
_space_group_symop_operation_xyz
'x, y, z'
'-x+1/2, y+1/2, -z+1/2'
'-x, -y, -z'
'x-1/2, -y-1/2, z-1/2'

loop_
_atom_site_label
_atom_site_type_symbol
_atom_site_fract_x
_atom_site_fract_y
_atom_site_fract_z
_atom_site_U_iso_or_equiv
_atom_site_adp_type
_atom_site_occupancy
_atom_site_site_symmetry_order
_atom_site_calc_flag
_atom_site_refinement_flags_posn
_atom_site_refinement_flags_adp
_atom_site_refinement_flags_occupancy
_atom_site_disorder_assembly
_atom_site_disorder_group
O8W O 0.7028(3) 1.01530(16) 0.2867(3) 0.0789(15) Uani 1 1 d . . . . .
C1 C 0.9628(4) 0.77325(14) 0.5791(3) 0.0282(11) Uani 1 1 d . . . . .
C2 C 0.9256(4) 0.80399(14) 0.4339(3) 0.0279(10) Uani 1 1 d . . . . .
H2A H 0.9078 0.7917 0.3767 0.033 Uiso 1 1 calc R U . . .
H2B H 1.0027 0.8102 0.4365 0.033 Uiso 1 1 calc R U . . .
C3 C 0.9121(4) 0.87815(15) 0.4689(3) 0.0281(11) Uani 1 1 d . . . . .
C4 C 0.8691(4) 0.95247(14) 0.4576(3) 0.0307(11) Uani 1 1 d . . . . .
H4A H 0.8501 0.9653 0.4010 0.037 Uiso 1 1 calc R U . . .
H4B H 0.9472 0.9547 0.4675 0.037 Uiso 1 1 calc R U . . .
C5 C 0.8748(4) 0.99082(15) 0.5975(3) 0.0310(11) Uani 1 1 d . . . . .
C6 C 0.8479(4) 1.03978(15) 0.7182(3) 0.0309(11) Uani 1 1 d . . . . .
H6A H 0.8173 1.0674 0.7145 0.037 Uiso 1 1 calc R U . . .
H6B H 0.9262 1.0424 0.7171 0.037 Uiso 1 1 calc R U . . .
C7 C 0.8891(4) 0.99524(15) 0.8464(3) 0.0320(11) Uani 1 1 d . . . . .
C8 C 0.9064(4) 0.95931(14) 0.9877(3) 0.0312(11) Uani 1 1 d . . . . .
H8A H 0.8953 0.9705 1.0460 0.037 Uiso 1 1 calc R U . . .
H8B H 0.9830 0.9620 0.9764 0.037 Uiso 1 1 calc R U . . .
C9 C 0.9508(4) 0.88571(15) 0.9667(3) 0.0338(12) Uani 1 1 d . . . . .
C10 C 0.9658(4) 0.81055(15) 0.9881(3) 0.0323(11) Uani 1 1 d . . . . .
H10A H 0.9586 0.7969 1.0445 0.039 Uiso 1 1 calc R U . . .
H10B H 1.0422 0.8165 0.9817 0.039 Uiso 1 1 calc R U . . .
C11 C 0.9812(4) 0.77937(15) 0.8414(3) 0.0306(11) Uani 1 1 d . . . . .
C12 C 0.9828(4) 0.73218(15) 0.7146(3) 0.0294(11) Uani 1 1 d . . . . .
H12A H 0.9861 0.7023 0.7201 0.035 Uiso 1 1 calc R U . . .
H12B H 1.0568 0.7423 0.7136 0.035 Uiso 1 1 calc R U . . .
C13 C 0.8151(4) 0.74411(14) 0.4987(3) 0.0268(10) Uani 1 1 d . . . . .
C14 C 0.8186(4) 0.71794(16) 0.4161(3) 0.0396(13) Uani 1 1 d . . . . .
H14A H 0.7619 0.6976 0.4164 0.059 Uiso 1 1 calc R U . . .
H14B H 0.8877 0.7044 0.4146 0.059 Uiso 1 1 calc R U . . .
H14C H 0.8083 0.7353 0.3650 0.059 Uiso 1 1 calc R U . . .
C15 C 0.7602(4) 0.84825(14) 0.3990(3) 0.0291(11) Uani 1 1 d . . . . .
H15 H 0.7580 0.8393 0.3372 0.035 Uiso 1 1 calc R U . . .
C16 C 0.7407(4) 0.89524(14) 0.4072(3) 0.0269(10) Uani 1 1 d . . . . .
H16 H 0.7294 0.9085 0.3493 0.032 Uiso 1 1 calc R U . . .
C17 C 0.7097(4) 0.99321(14) 0.5164(3) 0.0291(11) Uani 1 1 d . . . . .
H17 H 0.7006 1.0090 0.4614 0.035 Uiso 1 1 calc R U . . .
C18 C 0.7046(4) 1.02153(14) 0.5988(3) 0.0281(11) Uani 1 1 d . . . . .
H18 H 0.6909 1.0504 0.5820 0.034 Uiso 1 1 calc R U . . .
C19 C 0.7225(4) 1.02977(14) 0.8495(3) 0.0289(11) Uani 1 1 d . . . . .
C20 C 0.7097(5) 1.07604(16) 0.8645(4) 0.0450(14) Uani 1 1 d . . . . .
H20A H 0.7730 1.0865 0.8963 0.067 Uiso 1 1 calc R U . . .
H20B H 0.6468 1.0809 0.8982 0.067 Uiso 1 1 calc R U . . .
H20C H 0.7013 1.0899 0.8086 0.067 Uiso 1 1 calc R U . . .
C21 C 0.7390(4) 1.00250(15) 0.9358(3) 0.0306(11) Uani 1 1 d . . . . .
C22 C 0.7385(5) 1.02594(18) 1.0222(4) 0.0477(14) Uani 1 1 d . . . . .
H22A H 0.7491 1.0070 1.0705 0.072 Uiso 1 1 calc R U . . .
H22B H 0.6700 1.0398 1.0268 0.072 Uiso 1 1 calc R U . . .
H22C H 0.7960 1.0460 1.0241 0.072 Uiso 1 1 calc R U . . .
C23 C 0.7865(4) 0.90003(14) 1.0329(3) 0.0281(11) Uani 1 1 d . . . . .
H23 H 0.7843 0.9111 1.0930 0.034 Uiso 1 1 calc R U . . .
C24 C 0.8068(4) 0.85291(14) 1.0332(3) 0.0279(11) Uani 1 1 d . . . . .
H24 H 0.8135 0.8419 1.0935 0.033 Uiso 1 1 calc R U . . .
C25 C 0.8424(4) 0.75298(15) 0.9242(3) 0.0283(10) Uani 1 1 d . . . . .
H25 H 0.8534 0.7351 0.9761 0.034 Uiso 1 1 calc R U . . .
C26 C 0.8481(4) 0.72804(14) 0.8364(3) 0.0278(11) Uani 1 1 d . . . . .
H26 H 0.8654 0.6989 0.8474 0.033 Uiso 1 1 calc R U . . .
C27 C 0.8342(4) 0.72045(14) 0.5901(3) 0.0278(10) Uani 1 1 d . . . . .
C28 C 0.8573(4) 0.67468(15) 0.5823(4) 0.0409(13) Uani 1 1 d . . . . .
H28A H 0.8701 0.6631 0.6403 0.061 Uiso 1 1 calc R U . . .
H28B H 0.9204 0.6707 0.5483 0.061 Uiso 1 1 calc R U . . .
H28C H 0.7960 0.6612 0.5535 0.061 Uiso 1 1 calc R U . . .
C29 C 0.6635(4) 0.75228(14) 0.5858(3) 0.0290(11) Uani 1 1 d . . . . .
C30 C 0.6478(4) 0.78713(14) 0.4430(3) 0.0313(11) Uani 1 1 d . . . . .
H30A H 0.6631 0.7769 0.3846 0.038 Uiso 1 1 calc R U . . .
H30B H 0.5708 0.7833 0.4512 0.038 Uiso 1 1 calc R U . . .
C31 C 0.6008(4) 0.86008(15) 0.4751(3) 0.0321(11) Uani 1 1 d . . . . .
C32 C 0.5828(4) 0.93569(15) 0.4614(3) 0.0341(12) Uani 1 1 d . . . . .
H32A H 0.5080 0.9286 0.4721 0.041 Uiso 1 1 calc R U . . .
H32B H 0.5838 0.9488 0.4038 0.041 Uiso 1 1 calc R U . . .
C33 C 0.5658(4) 0.97281(15) 0.6023(3) 0.0330(12) Uani 1 1 d . . . . .
C34 C 0.5742(4) 1.02495(15) 0.7231(3) 0.0329(11) Uani 1 1 d . . . . .
H34A H 0.4968 1.0196 0.7246 0.040 Uiso 1 1 calc R U . . .
H34B H 0.5839 1.0546 0.7168 0.040 Uiso 1 1 calc R U . . .
C35 C 0.5832(4) 0.98062(15) 0.8540(3) 0.0339(12) Uani 1 1 d . . . . .
C36 C 0.6211(4) 0.94223(15) 0.9916(3) 0.0343(12) Uani 1 1 d . . . . .
H36A H 0.6329 0.9537 1.0505 0.041 Uiso 1 1 calc R U . . .
H36B H 0.5446 0.9356 0.9837 0.041 Uiso 1 1 calc R U . . .
C37 C 0.6372(4) 0.86709(15) 0.9663(3) 0.0311(11) Uani 1 1 d . . . . .
C38 C 0.6838(4) 0.79365(15) 0.9863(3) 0.0322(11) Uani 1 1 d . . . . .
H38A H 0.6055 0.7910 0.9791 0.039 Uiso 1 1 calc R U . . .
H38B H 0.7059 0.7821 1.0434 0.039 Uiso 1 1 calc R U . . .
C39 C 0.6738(4) 0.75554(14) 0.8463(3) 0.0296(11) Uani 1 1 d . . . . .
C40 C 0.7032(4) 0.71013(15) 0.7177(3) 0.0329(11) Uani 1 1 d . . . . .
H40A H 0.6246 0.7083 0.7178 0.039 Uiso 1 1 calc R U . . .
H40B H 0.7317 0.6822 0.7219 0.039 Uiso 1 1 calc R U . . .
N1 N 0.9036(3) 0.77439(11) 0.5020(2) 0.0264(9) Uani 1 1 d . . . . .
N2 N 0.8658(3) 0.84211(12) 0.4413(3) 0.0285(9) Uani 1 1 d . . . . .
N3 N 0.8402(3) 0.90941(11) 0.4531(3) 0.0278(9) Uani 1 1 d . . . . .
N4 N 0.8167(3) 0.97498(12) 0.5262(3) 0.0297(9) Uani 1 1 d . . . . .
N5 N 0.8100(3) 1.01667(12) 0.6423(3) 0.0295(9) Uani 1 1 d . . . . .
N6 N 0.8201(3) 1.02142(12) 0.8022(3) 0.0305(9) Uani 1 1 d . . . . .
N7 N 0.8445(3) 0.98350(12) 0.9233(3) 0.0303(9) Uani 1 1 d . . . . .
N8 N 0.8782(3) 0.91587(12) 0.9872(3) 0.0324(9) Uani 1 1 d . . . . .
N9 N 0.9066(3) 0.84871(12) 0.9883(3) 0.0297(9) Uani 1 1 d . . . . .
N10 N 0.9290(3) 0.78269(12) 0.9178(3) 0.0295(9) Uani 1 1 d . . . . .
N11 N 0.9333(3) 0.74872(12) 0.7911(2) 0.0287(9) Uani 1 1 d . . . . .
N12 N 0.9271(3) 0.74237(11) 0.6306(2) 0.0273(9) Uani 1 1 d . . . . .
N13 N 0.7086(3) 0.76284(12) 0.5082(3) 0.0289(9) Uani 1 1 d . . . . .
N14 N 0.6720(3) 0.83055(12) 0.4468(3) 0.0308(9) Uani 1 1 d . . . . .
N15 N 0.6458(3) 0.89822(12) 0.4595(3) 0.0306(9) Uani 1 1 d . . . . .
N16 N 0.6205(3) 0.96504(12) 0.5275(3) 0.0322(9) Uani 1 1 d . . . . .
N17 N 0.6158(3) 1.00462(12) 0.6464(3) 0.0317(9) Uani 1 1 d . . . . .
N18 N 0.6257(3) 1.01193(12) 0.8066(3) 0.0311(9) Uani 1 1 d . . . . .
N19 N 0.6485(3) 0.97352(12) 0.9270(3) 0.0339(10) Uani 1 1 d . . . . .
N20 N 0.6836(3) 0.90449(12) 0.9854(3) 0.0308(9) Uani 1 1 d . . . . .
N21 N 0.7119(3) 0.83691(12) 0.9854(3) 0.0284(9) Uani 1 1 d . . . . .
N22 N 0.7335(3) 0.77000(12) 0.9180(3) 0.0310(9) Uani 1 1 d . . . . .
N23 N 0.7413(3) 0.73305(12) 0.7952(2) 0.0290(9) Uani 1 1 d . . . . .
N24 N 0.7338(3) 0.72810(12) 0.6337(3) 0.0297(9) Uani 1 1 d . . . . .
N25 N 0.9622(4) 0.86474(17) 0.2177(3) 0.0478(12) Uani 1 1 d . . . . .
N26 N 0.5843(4) 0.87870(15) 0.2115(3) 0.0396(11) Uani 1 1 d . . . . .
N27 N 1.2336(4) 0.86318(13) 0.4291(3) 0.0402(11) Uani 1 1 d . . . . .
O1 O 1.0408(3) 0.79597(10) 0.5978(2) 0.0366(8) Uani 1 1 d . . . . .
O2 O 1.0040(3) 0.88234(10) 0.5026(2) 0.0351(8) Uani 1 1 d . . . . .
O1W O 0.9785(4) 0.87740(18) 0.6959(3) 0.0775(14) Uani 1 1 d . . . . .
O3 O 0.9701(3) 0.98369(11) 0.6167(2) 0.0377(8) Uani 1 1 d . . . . .
O2W O 1.1481(3) 0.93642(11) 0.6301(3) 0.0466(10) Uani 1 1 d . . . . .
O4 O 0.9785(3) 0.98430(11) 0.8236(2) 0.0435(9) Uani 1 1 d . . . . .
O3W O 1.3440(3) 0.88275(12) 0.6427(3) 0.0511(10) Uani 1 1 d . . . . .
O5 O 1.0388(3) 0.89104(11) 0.9347(3) 0.0483(10) Uani 1 1 d . . . . .
O4W O 1.2664(3) 0.79863(12) 0.6551(3) 0.0577(11) Uani 1 1 d . . . . .
O6 O 1.0611(3) 0.79902(11) 0.8216(2) 0.0407(9) Uani 1 1 d . . . . .
O5W O 1.1849(3) 0.86889(15) 0.7784(3) 0.0655(13) Uani 1 1 d . . . . .
O7 O 0.5724(3) 0.76211(11) 0.6067(2) 0.0375(8) Uani 1 1 d . . . . .
O6W O 0.8480(3) 0.96589(13) 0.2135(3) 0.0533(10) Uani 1 1 d . . . . .
O8 O 0.5149(3) 0.85362(11) 0.5090(3) 0.0464(10) Uani 1 1 d . . . . .
O7W O 0.7539(3) 0.78417(12) 0.2166(2) 0.0493(10) Uani 1 1 d . . . . .
O9 O 0.4841(3) 0.95515(11) 0.6239(3) 0.0473(10) Uani 1 1 d . . . . .
O10 O 0.4979(3) 0.96279(12) 0.8343(3) 0.0497(10) Uani 1 1 d . . . . .
O9W O 0.4755(3) 0.81549(13) 0.7154(3) 0.0602(11) Uani 1 1 d . . . . .
O11 O 0.5449(3) 0.86074(11) 0.9362(3) 0.0467(10) Uani 1 1 d . . . . .
O10W O 0.6181(5) 0.8870(2) 0.7298(5) 0.117(2) Uani 1 1 d . . . . .
O12 O 0.5775(3) 0.76140(11) 0.8312(2) 0.0385(9) Uani 1 1 d . . . . .
O11W O 0.3702(4) 0.89423(15) 0.8504(5) 0.105(2) Uani 1 1 d . U . . .
O13 O 0.6265(4) 0.85147(13) 0.1657(3) 0.0652(13) Uani 1 1 d . . . . .
O14 O 0.5981(5) 0.91547(14) 0.1949(3) 0.0874(17) Uani 1 1 d . . . . .
O15 O 0.5314(4) 0.86849(14) 0.2748(3) 0.0691(13) Uani 1 1 d . . . . .
O16 O 1.0308(5) 0.88213(18) 0.1764(4) 0.0952(18) Uani 1 1 d . . . . .
O17 O 0.9547(3) 0.82595(14) 0.2165(3) 0.0597(11) Uani 1 1 d . . . . .
O18 O 0.8950(5) 0.88523(16) 0.2555(4) 0.098(2) Uani 1 1 d . . . . .
O19 O 1.2296(3) 0.89423(11) 0.4786(3) 0.0487(10) Uani 1 1 d . . . . .
O20 O 1.2065(3) 0.82911(11) 0.4624(2) 0.0443(9) Uani 1 1 d . . . . .
O21 O 1.2638(4) 0.86633(12) 0.3536(3) 0.0643(13) Uani 1 1 d . . . . .
Ce01 Ce 1.14852(2) 0.86043(2) 0.61515(2) 0.03109(11) Uani 1 1 d . . . . .
O12A O 0.7867(14) 0.8401(6) 0.6746(13) 0.206(6) Uiso 0.631(13) 1 d . U P A 1
O12B O 0.809(3) 0.8499(9) 0.770(2) 0.206(6) Uiso 0.369(13) 1 d . U P A 2

loop_
_atom_site_aniso_label
_atom_site_aniso_U_11
_atom_site_aniso_U_22
_atom_site_aniso_U_33
_atom_site_aniso_U_23
_atom_site_aniso_U_13
_atom_site_aniso_U_12
O8W 0.043(2) 0.092(4) 0.101(4) -0.046(3) 0.000(2) -0.002(2)
C1 0.033(3) 0.024(3) 0.028(3) -0.001(2) 0.005(2) -0.001(2)
C2 0.029(2) 0.029(3) 0.026(3) 0.001(2) 0.002(2) -0.003(2)
C3 0.030(3) 0.029(3) 0.025(3) 0.004(2) 0.003(2) -0.004(2)
C4 0.032(3) 0.026(3) 0.035(3) 0.003(2) 0.006(2) -0.007(2)
C5 0.027(3) 0.024(3) 0.041(3) 0.007(2) 0.006(2) -0.005(2)
C6 0.032(3) 0.026(3) 0.035(3) 0.003(2) 0.004(2) -0.003(2)
C7 0.034(3) 0.022(3) 0.040(3) -0.001(2) 0.002(2) 0.000(2)
C8 0.030(3) 0.025(3) 0.038(3) 0.002(2) -0.005(2) -0.004(2)
C9 0.036(3) 0.027(3) 0.039(3) -0.001(2) 0.001(2) 0.003(2)
C10 0.023(2) 0.030(3) 0.044(3) -0.002(2) -0.005(2) 0.003(2)
C11 0.029(3) 0.023(3) 0.040(3) 0.008(2) -0.004(2) 0.002(2)
C12 0.026(2) 0.026(3) 0.036(3) 0.003(2) 0.001(2) 0.004(2)
C13 0.028(2) 0.023(3) 0.029(3) -0.002(2) 0.004(2) -0.006(2)
C14 0.046(3) 0.039(3) 0.034(3) -0.012(2) 0.006(2) -0.006(2)
C15 0.035(3) 0.028(3) 0.024(3) 0.002(2) 0.000(2) -0.003(2)
C16 0.031(2) 0.028(3) 0.022(2) 0.005(2) -0.0009(19) -0.003(2)
C17 0.026(2) 0.024(3) 0.037(3) 0.005(2) 0.002(2) 0.001(2)
C18 0.029(2) 0.020(2) 0.036(3) 0.006(2) 0.002(2) 0.002(2)
C19 0.031(3) 0.023(3) 0.033(3) 0.001(2) 0.005(2) 0.004(2)
C20 0.054(3) 0.031(3) 0.050(3) -0.001(3) 0.011(3) 0.010(3)
C21 0.032(3) 0.027(3) 0.032(3) -0.001(2) 0.006(2) 0.002(2)
C22 0.060(4) 0.044(4) 0.040(3) -0.005(3) 0.006(3) 0.008(3)
C23 0.031(2) 0.027(3) 0.027(3) 0.001(2) 0.002(2) 0.002(2)
C24 0.031(3) 0.028(3) 0.024(2) 0.003(2) 0.000(2) 0.000(2)
C25 0.031(2) 0.026(3) 0.028(3) 0.002(2) 0.006(2) 0.000(2)
C26 0.030(2) 0.021(3) 0.033(3) 0.004(2) 0.003(2) -0.0038(19)
C27 0.030(2) 0.023(3) 0.031(3) 0.003(2) 0.005(2) -0.004(2)
C28 0.048(3) 0.025(3) 0.050(3) 0.000(2) 0.003(3) 0.001(2)
C29 0.032(3) 0.022(3) 0.033(3) -0.005(2) 0.000(2) -0.006(2)
C30 0.026(2) 0.028(3) 0.039(3) 0.004(2) -0.004(2) -0.009(2)
C31 0.027(3) 0.035(3) 0.033(3) 0.003(2) -0.003(2) -0.001(2)
C32 0.024(2) 0.036(3) 0.043(3) 0.002(2) -0.003(2) 0.002(2)
C33 0.026(3) 0.026(3) 0.047(3) 0.008(2) -0.001(2) 0.001(2)
C34 0.028(2) 0.027(3) 0.043(3) 0.007(2) 0.007(2) 0.007(2)
C35 0.031(3) 0.026(3) 0.045(3) 0.002(2) 0.006(2) 0.007(2)
C36 0.033(3) 0.031(3) 0.040(3) 0.012(2) 0.009(2) 0.002(2)
C37 0.027(3) 0.039(3) 0.028(3) 0.009(2) 0.003(2) -0.002(2)
C38 0.031(3) 0.032(3) 0.035(3) 0.001(2) 0.008(2) -0.006(2)
C39 0.033(3) 0.024(3) 0.033(3) 0.007(2) 0.006(2) -0.004(2)
C40 0.037(3) 0.029(3) 0.034(3) 0.001(2) 0.006(2) -0.010(2)
N1 0.031(2) 0.022(2) 0.026(2) 0.0038(17) 0.0038(17) -0.0073(16)
N2 0.028(2) 0.023(2) 0.035(2) -0.0008(18) -0.0006(17) -0.0025(17)
N3 0.029(2) 0.018(2) 0.036(2) 0.0013(17) -0.0006(17) -0.0014(16)
N4 0.024(2) 0.030(2) 0.036(2) -0.0055(18) 0.0029(17) 0.0009(17)
N5 0.025(2) 0.032(2) 0.032(2) -0.0015(18) 0.0029(17) 0.0009(17)
N6 0.028(2) 0.028(2) 0.036(2) 0.0080(18) 0.0092(18) 0.0046(17)
N7 0.030(2) 0.026(2) 0.035(2) 0.0046(18) 0.0041(18) 0.0048(17)
N8 0.029(2) 0.026(2) 0.042(2) 0.0056(19) 0.0028(18) -0.0026(18)
N9 0.023(2) 0.020(2) 0.046(3) 0.0057(18) 0.0036(18) 0.0007(16)
N10 0.028(2) 0.030(2) 0.031(2) -0.0027(18) 0.0021(17) -0.0044(17)
N11 0.028(2) 0.028(2) 0.030(2) 0.0025(18) 0.0048(17) -0.0054(17)
N12 0.029(2) 0.022(2) 0.031(2) 0.0038(17) 0.0042(17) -0.0028(16)
N13 0.029(2) 0.026(2) 0.032(2) 0.0021(18) 0.0044(17) -0.0004(17)
N14 0.027(2) 0.027(2) 0.039(2) 0.0064(18) 0.0036(18) -0.0009(17)
N15 0.027(2) 0.027(2) 0.038(2) 0.0020(18) 0.0008(17) -0.0030(17)
N16 0.029(2) 0.028(2) 0.040(2) -0.0023(19) 0.0031(18) -0.0017(17)
N17 0.026(2) 0.030(2) 0.040(2) 0.0039(19) 0.0093(18) -0.0013(18)
N18 0.032(2) 0.028(2) 0.033(2) 0.0086(18) 0.0011(18) -0.0013(18)
N19 0.032(2) 0.030(2) 0.040(2) 0.0088(19) 0.0018(18) 0.0018(18)
N20 0.025(2) 0.029(2) 0.038(2) 0.0063(18) 0.0035(17) 0.0011(17)
N21 0.026(2) 0.028(2) 0.032(2) -0.0005(18) 0.0006(17) -0.0014(17)
N22 0.026(2) 0.034(2) 0.033(2) -0.0078(18) 0.0008(17) -0.0012(17)
N23 0.029(2) 0.032(2) 0.027(2) -0.0007(18) 0.0027(17) -0.0013(17)
N24 0.029(2) 0.030(2) 0.030(2) 0.0020(18) 0.0057(17) -0.0033(17)
N25 0.045(3) 0.054(4) 0.044(3) 0.000(3) 0.004(2) -0.001(3)
N26 0.039(3) 0.041(3) 0.039(3) -0.001(2) 0.003(2) -0.002(2)
N27 0.047(3) 0.029(3) 0.045(3) 0.003(2) 0.006(2) 0.007(2)
O1 0.0352(19) 0.037(2) 0.037(2) 0.0064(16) -0.0033(15) -0.0163(16)
O2 0.0295(18) 0.034(2) 0.041(2) 0.0004(16) -0.0047(15) -0.0025(15)
O1W 0.051(3) 0.121(4) 0.062(3) 0.006(3) 0.014(2) 0.000(3)
O3 0.0261(18) 0.038(2) 0.049(2) -0.0030(17) 0.0002(16) 0.0010(15)
O2W 0.041(2) 0.028(2) 0.069(3) -0.0078(18) -0.0034(19) 0.0030(16)
O4 0.035(2) 0.044(2) 0.052(2) 0.0138(18) 0.0110(17) 0.0094(17)
O3W 0.0299(19) 0.044(2) 0.078(3) 0.012(2) -0.0086(19) -0.0049(17)
O5 0.037(2) 0.035(2) 0.075(3) 0.006(2) 0.0199(19) 0.0002(17)
O4W 0.049(2) 0.040(2) 0.083(3) 0.022(2) -0.014(2) -0.0015(18)
O6 0.0324(19) 0.039(2) 0.051(2) 0.0004(17) 0.0054(16) -0.0099(16)
O5W 0.051(2) 0.101(4) 0.043(2) 0.014(2) -0.0078(19) -0.026(2)
O7 0.0323(19) 0.041(2) 0.040(2) -0.0021(17) 0.0077(16) 0.0024(16)
O6W 0.046(2) 0.056(3) 0.059(3) -0.008(2) 0.0087(19) -0.0046(19)
O8 0.035(2) 0.042(2) 0.063(3) 0.0041(19) 0.0123(18) -0.0008(17)
O7W 0.066(3) 0.040(2) 0.041(2) -0.0021(18) 0.0029(19) -0.0089(19)
O9 0.039(2) 0.042(2) 0.062(3) -0.0050(19) 0.0176(18) -0.0125(18)
O10 0.039(2) 0.050(2) 0.060(3) 0.015(2) -0.0038(18) -0.0110(18)
O9W 0.056(3) 0.060(3) 0.064(3) -0.007(2) -0.002(2) 0.020(2)
O11 0.0296(19) 0.048(2) 0.062(3) 0.0126(19) -0.0076(18) -0.0032(17)
O10W 0.088(4) 0.107(5) 0.155(6) 0.026(4) 0.011(4) 0.015(4)
O12 0.0266(19) 0.048(2) 0.041(2) -0.0033(17) -0.0003(15) -0.0010(16)
O11W 0.072(3) 0.048(3) 0.188(6) 0.008(3) -0.076(4) -0.011(2)
O13 0.080(3) 0.051(3) 0.067(3) -0.003(2) 0.033(3) 0.011(2)
O14 0.127(5) 0.039(3) 0.102(4) 0.014(3) 0.060(3) 0.014(3)
O15 0.095(4) 0.066(3) 0.048(3) -0.009(2) 0.033(3) -0.018(3)
O16 0.086(4) 0.096(4) 0.107(4) -0.017(3) 0.040(3) -0.044(3)
O17 0.047(2) 0.051(3) 0.080(3) 0.003(2) -0.003(2) 0.007(2)
O18 0.130(5) 0.064(3) 0.107(4) 0.029(3) 0.074(4) 0.040(3)
O19 0.068(3) 0.031(2) 0.048(2) -0.0027(18) 0.018(2) -0.0081(19)
O20 0.059(2) 0.020(2) 0.054(2) 0.0036(17) 0.0066(19) 0.0021(17)
O21 0.113(4) 0.043(3) 0.039(3) 0.0028(19) 0.026(2) 0.014(2)
Ce01 0.02844(16) 0.02657(17) 0.03780(18) 0.00278(13) -0.00383(12) -0.00400(12)

loop_
_atom_type_symbol
_atom_type_description
_atom_type_scat_dispersion_real
_atom_type_scat_dispersion_imag
_atom_type_scat_source
C C 0.0033 0.0016 'International Tables Vol C Tables 4.2.6.8 and 6.1.1.4'
H H 0.0000 0.0000 'International Tables Vol C Tables 4.2.6.8 and 6.1.1.4'
N N 0.0061 0.0033 'International Tables Vol C Tables 4.2.6.8 and 6.1.1.4'
O O 0.0106 0.0060 'International Tables Vol C Tables 4.2.6.8 and 6.1.1.4'
Ce Ce -0.2486 2.6331 'International Tables Vol C Tables 4.2.6.8 and 6.1.1.4'

loop_
_geom_angle_atom_site_label_1
_geom_angle_atom_site_label_2
_geom_angle_atom_site_label_3
_geom_angle
O1 C1 N1 124.7(4)
O1 C1 N12 125.3(4)
N1 C1 N12 110.0(4)
N1 C2 N2 113.5(4)
N1 C2 H2A 108.9
N2 C2 H2A 108.9
N1 C2 H2B 108.9
N2 C2 H2B 108.9
H2A C2 H2B 107.7
O2 C3 N2 126.2(4)
O2 C3 N3 124.9(4)
N2 C3 N3 108.9(4)
N3 C4 N4 113.9(4)
N3 C4 H4A 108.8
N4 C4 H4A 108.8
N3 C4 H4B 108.8
N4 C4 H4B 108.8
H4A C4 H4B 107.7
O3 C5 N5 125.3(5)
O3 C5 N4 125.6(5)
N5 C5 N4 109.0(4)
N5 C6 N6 114.0(4)
N5 C6 H6A 108.7
N6 C6 H6A 108.7
N5 C6 H6B 108.7
N6 C6 H6B 108.7
H6A C6 H6B 107.6
O4 C7 N6 126.5(5)
O4 C7 N7 124.3(5)
N6 C7 N7 109.2(4)
N7 C8 N8 113.8(4)
N7 C8 H8A 108.8
N8 C8 H8A 108.8
N7 C8 H8B 108.8
N8 C8 H8B 108.8
H8A C8 H8B 107.7
O5 C9 N9 126.3(5)
O5 C9 N8 126.2(5)
N9 C9 N8 107.5(4)
N9 C10 N10 113.1(4)
N9 C10 H10A 109.0
N10 C10 H10A 109.0
N9 C10 H10B 109.0
N10 C10 H10B 109.0
H10A C10 H10B 107.8
O6 C11 N10 126.1(5)
O6 C11 N11 124.9(5)
N10 C11 N11 108.9(4)
N11 C12 N12 114.9(4)
N11 C12 H12A 108.5
N12 C12 H12A 108.5
N11 C12 H12B 108.5
N12 C12 H12B 108.5
H12A C12 H12B 107.5
N13 C13 N1 113.0(4)
N13 C13 C14 111.9(4)
N1 C13 C14 110.8(4)
N13 C13 C27 102.3(4)
N1 C13 C27 102.1(3)
C14 C13 C27 116.2(4)
C13 C14 H14A 109.5
C13 C14 H14B 109.5
H14A C14 H14B 109.5
C13 C14 H14C 109.5
H14A C14 H14C 109.5
H14B C14 H14C 109.5
N2 C15 N14 114.0(4)
N2 C15 C16 103.9(4)
N14 C15 C16 103.1(4)
N2 C15 H15 111.8
N14 C15 H15 111.8
C16 C15 H15 111.8
N15 C16 N3 113.7(4)
N15 C16 C15 104.0(4)
N3 C16 C15 102.6(3)
N15 C16 H16 112.0
N3 C16 H16 112.0
C15 C16 H16 112.0
N16 C17 N4 115.2(4)
N16 C17 C18 102.8(4)
N4 C17 C18 103.1(4)
N16 C17 H17 111.7
N4 C17 H17 111.7
C18 C17 H17 111.7
N5 C18 N17 114.7(4)
N5 C18 C17 103.7(4)
N17 C18 C17 103.7(4)
N5 C18 H18 111.4
N17 C18 H18 111.4
C17 C18 H18 111.4
N6 C19 N18 112.8(4)
N6 C19 C20 110.5(4)
N18 C19 C20 111.6(4)
N6 C19 C21 103.0(3)
N18 C19 C21 102.8(4)
C20 C19 C21 115.7(4)
C19 C20 H20A 109.5
C19 C20 H20B 109.5
H20A C20 H20B 109.5
C19 C20 H20C 109.5
H20A C20 H20C 109.5
H20B C20 H20C 109.5
N19 C21 N7 113.6(4)
N19 C21 C22 111.7(4)
N7 C21 C22 111.2(4)
N19 C21 C19 102.3(4)
N7 C21 C19 102.1(4)
C22 C21 C19 115.5(4)
C21 C22 H22A 109.5
C21 C22 H22B 109.5
H22A C22 H22B 109.5
C21 C22 H22C 109.5
H22A C22 H22C 109.5
H22B C22 H22C 109.5
N20 C23 N8 114.6(4)
N20 C23 C24 103.9(4)
N8 C23 C24 102.8(4)
N20 C23 H23 111.7
N8 C23 H23 111.7
C24 C23 H23 111.7
N9 C24 N21 114.8(4)
N9 C24 C23 103.5(4)
N21 C24 C23 102.9(3)
N9 C24 H24 111.6
N21 C24 H24 111.6
C23 C24 H24 111.6
N10 C25 N22 115.3(4)
N10 C25 C26 103.0(4)
N22 C25 C26 102.6(4)
N10 C25 H25 111.7
N22 C25 H25 111.7
C26 C25 H25 111.7
N23 C26 N11 114.4(4)
N23 C26 C25 103.7(4)
N11 C26 C25 103.1(4)
N23 C26 H26 111.7
N11 C26 H26 111.7
C25 C26 H26 111.7
N24 C27 N12 113.3(4)
N24 C27 C28 111.7(4)
N12 C27 C28 111.2(4)
N24 C27 C13 102.6(4)
N12 C27 C13 102.5(3)
C28 C27 C13 115.1(4)
C27 C28 H28A 109.5
C27 C28 H28B 109.5
H28A C28 H28B 109.5
C27 C28 H28C 109.5
H28A C28 H28C 109.5
H28B C28 H28C 109.5
O7 C29 N24 125.8(5)
O7 C29 N13 124.8(4)
N24 C29 N13 109.3(4)
N14 C30 N13 113.7(4)
N14 C30 H30A 108.8
N13 C30 H30A 108.8
N14 C30 H30B 108.8
N13 C30 H30B 108.8
H30A C30 H30B 107.7
O8 C31 N14 126.2(5)
O8 C31 N15 126.3(5)
N14 C31 N15 107.5(4)
N15 C32 N16 114.2(4)
N15 C32 H32A 108.7
N16 C32 H32A 108.7
N15 C32 H32B 108.7
N16 C32 H32B 108.7
H32A C32 H32B 107.6
O9 C33 N17 125.9(5)
O9 C33 N16 125.6(5)
N17 C33 N16 108.5(4)
N17 C34 N18 114.2(4)
N17 C34 H34A 108.7
N18 C34 H34A 108.7
N17 C34 H34B 108.7
N18 C34 H34B 108.7
H34A C34 H34B 107.6
O10 C35 N19 126.2(5)
O10 C35 N18 124.7(5)
N19 C35 N18 109.1(4)
N20 C36 N19 113.7(4)
N20 C36 H36A 108.8
N19 C36 H36A 108.8
N20 C36 H36B 108.8
N19 C36 H36B 108.8
H36A C36 H36B 107.7
O11 C37 N21 124.5(5)
O11 C37 N20 127.0(5)
N21 C37 N20 108.5(4)
N21 C38 N22 113.5(4)
N21 C38 H38A 108.9
N22 C38 H38A 108.9
N21 C38 H38B 108.9
N22 C38 H38B 108.9
H38A C38 H38B 107.7
O12 C39 N22 125.7(5)
O12 C39 N23 126.1(5)
N22 C39 N23 108.2(4)
N23 C40 N24 114.5(4)
N23 C40 H40A 108.6
N24 C40 H40A 108.6
N23 C40 H40B 108.6
N24 C40 H40B 108.6
H40A C40 H40B 107.6
C1 N1 C2 121.6(4)
C1 N1 C13 112.7(4)
C2 N1 C13 125.7(4)
C3 N2 C15 112.3(4)
C3 N2 C2 123.3(4)
C15 N2 C2 122.6(4)
C3 N3 C4 123.7(4)
C3 N3 C16 112.2(4)
C4 N3 C16 121.9(4)
C5 N4 C4 121.4(4)
C5 N4 C17 111.8(4)
C4 N4 C17 124.5(4)
C5 N5 C6 123.0(4)
C5 N5 C18 112.1(4)
C6 N5 C18 124.5(4)
C7 N6 C19 112.8(4)
C7 N6 C6 121.3(4)
C19 N6 C6 125.9(4)
C7 N7 C8 120.5(4)
C7 N7 C21 112.9(4)
C8 N7 C21 126.1(4)
C9 N8 C23 112.8(4)
C9 N8 C8 122.3(4)
C23 N8 C8 122.3(4)
C9 N9 C10 123.2(4)
C9 N9 C24 112.9(4)
C10 N9 C24 121.9(4)
C11 N10 C25 112.7(4)
C11 N10 C10 122.1(4)
C25 N10 C10 124.9(4)
C11 N11 C12 122.1(4)
C11 N11 C26 112.1(4)
C12 N11 C26 123.6(4)
C1 N12 C12 121.2(4)
C1 N12 C27 112.6(4)
C12 N12 C27 126.1(4)
C29 N13 C30 120.4(4)
C29 N13 C13 112.6(4)
C30 N13 C13 126.8(4)
C31 N14 C30 123.8(4)
C31 N14 C15 112.5(4)
C30 N14 C15 121.6(4)
C31 N15 C32 121.9(4)
C31 N15 C16 112.1(4)
C32 N15 C16 121.2(4)
C33 N16 C32 122.7(4)
C33 N16 C17 112.7(4)
C32 N16 C17 124.0(4)
C33 N17 C18 112.2(4)
C33 N17 C34 124.7(4)
C18 N17 C34 122.1(4)
C35 N18 C34 120.8(4)
C35 N18 C19 112.8(4)
C34 N18 C19 126.4(4)
C35 N19 C21 112.9(4)
C35 N19 C36 121.2(4)
C21 N19 C36 125.6(4)
C37 N20 C23 111.7(4)
C37 N20 C36 122.8(4)
C23 N20 C36 120.8(4)
C37 N21 C38 122.5(4)
C37 N21 C24 112.0(4)
C38 N21 C24 122.2(4)
C39 N22 C38 121.4(4)
C39 N22 C25 112.6(4)
C38 N22 C25 125.1(4)
C39 N23 C26 112.4(4)
C39 N23 C40 123.1(4)
C26 N23 C40 123.4(4)
C29 N24 C27 113.1(4)
C29 N24 C40 120.8(4)
C27 N24 C40 125.9(4)
O16 N25 O18 119.5(6)
O16 N25 O17 120.5(6)
O18 N25 O17 119.7(5)
O15 N26 O14 120.2(5)
O15 N26 O13 119.5(5)
O14 N26 O13 120.3(5)
O21 N27 O19 120.9(4)
O21 N27 O20 122.9(5)
O19 N27 O20 116.2(4)
C1 O1 Ce01 159.0(3)
C3 O2 Ce01 149.7(3)
N27 O19 Ce01 99.6(3)
N27 O20 Ce01 95.8(3)
O2W Ce01 O1 147.54(12)
O2W Ce01 O5W 78.58(14)
O1 Ce01 O5W 105.54(12)
O2W Ce01 O2 77.11(11)
O1 Ce01 O2 78.77(11)
O5W Ce01 O2 136.77(14)
O2W Ce01 O4W 140.25(12)
O1 Ce01 O4W 70.11(12)
O5W Ce01 O4W 76.96(15)
O2 Ce01 O4W 140.17(12)
O2W Ce01 O3W 72.95(12)
O1 Ce01 O3W 139.32(12)
O5W Ce01 O3W 71.25(13)
O2 Ce01 O3W 132.25(12)
O4W Ce01 O3W 69.74(12)
O2W Ce01 O1W 74.61(15)
O1 Ce01 O1W 77.46(15)
O5W Ce01 O1W 67.43(15)
O2 Ce01 O1W 71.91(13)
O4W Ce01 O1W 122.31(16)
O3W Ce01 O1W 131.30(15)
O2W Ce01 O19 69.75(13)
O1 Ce01 O19 119.74(12)
O5W Ce01 O19 133.26(13)
O2 Ce01 O19 67.95(12)
O4W Ce01 O19 106.75(14)
O3W Ce01 O19 67.17(13)
O1W Ce01 O19 130.79(15)
O2W Ce01 O20 117.53(12)
O1 Ce01 O20 75.51(11)
O5W Ce01 O20 149.10(14)
O2 Ce01 O20 74.11(11)
O4W Ce01 O20 74.50(13)
O3W Ce01 O20 87.82(13)
O1W Ce01 O20 139.85(14)
O19 Ce01 O20 48.23(11)

loop_
_geom_bond_atom_site_label_1
_geom_bond_atom_site_label_2
_geom_bond_distance
C1 O1 1.233(5)
C1 N1 1.350(6)
C1 N12 1.353(6)
C2 N1 1.442(6)
C2 N2 1.444(6)
C2 H2A 0.9700
C2 H2B 0.9700
C3 O2 1.229(5)
C3 N2 1.356(6)
C3 N3 1.359(6)
C4 N3 1.438(6)
C4 N4 1.444(6)
C4 H4A 0.9700
C4 H4B 0.9700
C5 O3 1.220(5)
C5 N5 1.358(6)
C5 N4 1.369(6)
C6 N5 1.432(6)
C6 N6 1.457(6)
C6 H6A 0.9700
C6 H6B 0.9700
C7 O4 1.221(6)
C7 N6 1.356(6)
C7 N7 1.363(6)
C8 N7 1.442(6)
C8 N8 1.447(6)
C8 H8A 0.9700
C8 H8B 0.9700
C9 O5 1.220(6)
C9 N9 1.360(6)
C9 N8 1.368(6)
C10 N9 1.434(6)
C10 N10 1.453(6)
C10 H10A 0.9700
C10 H10B 0.9700
C11 O6 1.220(6)
C11 N10 1.352(6)
C11 N11 1.368(6)
C12 N11 1.436(6)
C12 N12 1.456(6)
C12 H12A 0.9700
C12 H12B 0.9700
C13 N13 1.458(6)
C13 N1 1.465(6)
C13 C14 1.512(6)
C13 C27 1.590(6)
C14 H14A 0.9600
C14 H14B 0.9600
C14 H14C 0.9600
C15 N2 1.439(6)
C15 N14 1.450(6)
C15 C16 1.545(7)
C15 H15 0.9800
C16 N15 1.444(6)
C16 N3 1.457(6)
C16 H16 0.9800
C17 N16 1.443(6)
C17 N4 1.446(6)
C17 C18 1.551(7)
C17 H17 0.9800
C18 N5 1.439(6)
C18 N17 1.444(6)
C18 H18 0.9800
C19 N6 1.452(6)
C19 N18 1.453(6)
C19 C20 1.523(7)
C19 C21 1.583(6)
C20 H20A 0.9600
C20 H20B 0.9600
C20 H20C 0.9600
C21 N19 1.458(6)
C21 N7 1.459(6)
C21 C22 1.512(7)
C22 H22A 0.9600
C22 H22B 0.9600
C22 H22C 0.9600
C23 N20 1.437(6)
C23 N8 1.444(6)
C23 C24 1.544(6)
C23 H23 0.9800
C24 N9 1.438(6)
C24 N21 1.445(6)
C24 H24 0.9800
C25 N10 1.442(6)
C25 N22 1.450(6)
C25 C26 1.560(7)
C25 H25 0.9800
C26 N23 1.441(6)
C26 N11 1.443(6)
C26 H26 0.9800
C27 N24 1.449(6)
C27 N12 1.459(6)
C27 C28 1.513(7)
C28 H28A 0.9600
C28 H28B 0.9600
C28 H28C 0.9600
C29 O7 1.222(6)
C29 N24 1.354(6)
C29 N13 1.365(6)
C30 N14 1.436(6)
C30 N13 1.446(6)
C30 H30A 0.9700
C30 H30B 0.9700
C31 O8 1.214(6)
C31 N14 1.378(6)
C31 N15 1.378(6)
C32 N15 1.441(6)
C32 N16 1.442(6)
C32 H32A 0.9700
C32 H32B 0.9700
C33 O9 1.214(6)
C33 N17 1.360(6)
C33 N16 1.366(7)
C34 N17 1.448(6)
C34 N18 1.452(6)
C34 H34A 0.9700
C34 H34B 0.9700
C35 O10 1.225(6)
C35 N19 1.358(6)
C35 N18 1.359(6)
C36 N20 1.449(6)
C36 N19 1.458(6)
C36 H36A 0.9700
C36 H36B 0.9700
C37 O11 1.225(6)
C37 N21 1.364(6)
C37 N20 1.364(6)
C38 N21 1.441(6)
C38 N22 1.443(6)
C38 H38A 0.9700
C38 H38B 0.9700
C39 O12 1.213(5)
C39 N22 1.368(6)
C39 N23 1.369(6)
C40 N23 1.449(6)
C40 N24 1.463(6)
C40 H40A 0.9700
C40 H40B 0.9700
N25 O16 1.212(6)
N25 O18 1.223(6)
N25 O17 1.258(6)
N26 O15 1.227(6)
N26 O14 1.229(6)
N26 O13 1.249(6)
N27 O21 1.221(6)
N27 O19 1.255(5)
N27 O20 1.263(5)
O1 Ce01 2.480(3)
O2 Ce01 2.513(3)
O1W Ce01 2.532(4)
O2W Ce01 2.468(4)
O3W Ce01 2.532(3)
O4W Ce01 2.529(4)
O5W Ce01 2.508(4)
O19 Ce01 2.579(4)
O20 Ce01 2.652(4)
